data_7053303
loop_
_publ_author_name
'Strasser, Christoph E.'
'Cronje, Stephanie'
'Raubenheimer, Helgard G.'

_publ_section_title
;
 Fischer-type tungsten acyl (carbeniate), carbene and carbyne complexes
 bearing C5-attached thiazolyl substituents: interaction with gold(i)
 fragments
;
_journal_issue 3
_journal_name_full 'New Journal of Chemistry'
_journal_page_first 458
_journal_paper_doi 10.1039/b9nj00413k
_journal_volume 34
_journal_year 2010
_chemical_formula_moiety 'C16 H9 N O6 S W'
_chemical_formula_sum 'C16 H9 N O6 S W'
_chemical_formula_weight 527.15
_chemical_name_common '[Methoxy(2-phenylthiazol-5-yl)carbene]pentacarbonyltungsten(0)'
_chemical_name_systematic Pentacarbonyl[methoxy(2-phenylthiazol-5-yl)methylidene]tungsten
_space_group_IT_number 56
_symmetry_cell_setting orthorhombic
_symmetry_Int_Tables_number 56
_symmetry_space_group_name_Hall '-P 2ab 2ac'
_symmetry_space_group_name_H-M 'P c c n'
_atom_sites_solution_hydrogens geom
_atom_sites_solution_primary direct
_atom_sites_solution_secondary difmap
_audit_creation_method SHELXL-97
_cell_angle_alpha 90.00
_cell_angle_beta 90.00
_cell_angle_gamma 90.00
_cell_formula_units_Z 8
_cell_length_a 17.336(2)
_cell_length_b 26.055(3)
_cell_length_c 7.4114(9)
_cell_measurement_reflns_used 6608
_cell_measurement_temperature 100(2)
_cell_measurement_theta_max 26.344
_cell_measurement_theta_min 2.349
_cell_volume 3347.7(7)
_computing_cell_refinement 'SAINT (Bruker, 2003)'
_computing_data_collection 'SMART (Bruker, 2002)'
_computing_data_reduction SAINT
_computing_molecular_graphics 'X-Seed (Barbour, 2001; Atwood & Barbour, 2003)'
_computing_publication_material X-Seed
_computing_structure_refinement 'SHELXL-97 (Sheldrick, 2008)'
_computing_structure_solution 'SHELXS-97 (Sheldrick, 2008)'
_diffrn_ambient_temperature 100(2)
_diffrn_measured_fraction_theta_full 0.997
_diffrn_measured_fraction_theta_max 0.997
_diffrn_measurement_device_type 'Bruker APEX CCD area detector'
_diffrn_measurement_method \w-scans
_diffrn_radiation_monochromator graphite
_diffrn_radiation_source 'fine-focus sealed tube'
_diffrn_radiation_type MoK\a
_diffrn_radiation_wavelength 0.71073
_diffrn_reflns_av_R_equivalents 0.0406
_diffrn_reflns_av_sigmaI/netI 0.0302
_diffrn_reflns_limit_h_max 21
_diffrn_reflns_limit_h_min -21
_diffrn_reflns_limit_k_max 32
_diffrn_reflns_limit_k_min -28
_diffrn_reflns_limit_l_max 8
_diffrn_reflns_limit_l_min -9
_diffrn_reflns_number 17901
_diffrn_reflns_theta_full 26.39
_diffrn_reflns_theta_max 26.39
_diffrn_reflns_theta_min 2.35
_diffrn_standards_number 0
_exptl_absorpt_coefficient_mu 7.059
_exptl_absorpt_correction_T_max 0.806
_exptl_absorpt_correction_T_min 0.468
_exptl_absorpt_correction_type multi-scan
_exptl_absorpt_process_details 'SADABS (Bruker, 2002)'
_exptl_crystal_colour 'dark orange'
_exptl_crystal_density_diffrn 2.092
_exptl_crystal_density_method 'not measured'
_exptl_crystal_description needle
_exptl_crystal_F_000 2000
_exptl_crystal_size_max 0.56
_exptl_crystal_size_mid 0.05
_exptl_crystal_size_min 0.03
_refine_diff_density_max 2.371
_refine_diff_density_min -1.309
_refine_diff_density_rms 0.155
_refine_ls_extinction_method none
_refine_ls_goodness_of_fit_ref 1.102
_refine_ls_hydrogen_treatment riding
_refine_ls_matrix_type full
_refine_ls_number_parameters 226
_refine_ls_number_reflns 3425
_refine_ls_number_restraints 0
_refine_ls_restrained_S_all 1.102
_refine_ls_R_factor_all 0.0366
_refine_ls_R_factor_gt 0.0312
_refine_ls_shift/su_max 0.001
_refine_ls_shift/su_mean 0.000
_refine_ls_structure_factor_coef Fsqd
_refine_ls_weighting_details 'calc w=1/[\s^2^(Fo^2^)+(0.0336P)^2^+8.0471P] where P=(Fo^2^+2Fc^2^)/3'
_refine_ls_weighting_scheme calc
_refine_ls_wR_factor_gt 0.0697
_refine_ls_wR_factor_ref 0.0719
_reflns_number_gt 3009
_reflns_number_total 3425
_reflns_threshold_expression I>2\s(I)
_cod_data_source_file b9nj00413k.txt
_cod_data_source_block Compound-3b
_cod_original_cell_volume 3347.5(7)
_cod_database_code 7053303

loop_
_symmetry_equiv_pos_as_xyz
'x, y, z'
'-x+1/2, -y+1/2, z'
'x+1/2, -y, -z+1/2'
'-x, y+1/2, -z+1/2'
'-x, -y, -z'
'x-1/2, y-1/2, -z'
'-x-1/2, y, z-1/2'
'x, -y-1/2, z-1/2'

loop_
_atom_site_label
_atom_site_type_symbol
_atom_site_fract_x
_atom_site_fract_y
_atom_site_fract_z
_atom_site_U_iso_or_equiv
_atom_site_adp_type
_atom_site_occupancy
_atom_site_symmetry_multiplicity
_atom_site_calc_flag
_atom_site_refinement_flags
W1 W 0.392068(10) 0.383510(7) 0.28419(3) 0.01286(8) Uani 1 1 d .
S1 S 0.60935(6) 0.26806(5) 0.18990(15) 0.0138(2) Uani 1 1 d .
O1 O 0.57466(18) 0.36983(12) 0.2322(4) 0.0150(7) Uani 1 1 d .
O2 O 0.2243(2) 0.43167(16) 0.2858(6) 0.0371(10) Uani 1 1 d .
O3 O 0.4240(2) 0.46591(14) -0.0223(5) 0.0291(9) Uani 1 1 d .
O4 O 0.4400(2) 0.46430(13) 0.5849(5) 0.0245(8) Uani 1 1 d .
O5 O 0.33772(19) 0.31183(14) 0.6081(5) 0.0249(8) Uani 1 1 d .
O6 O 0.32895(19) 0.30183(13) 0.0006(5) 0.0247(8) Uani 1 1 d .
N1 N 0.5018(2) 0.20474(16) 0.2784(5) 0.0163(8) Uani 1 1 d .
C1 C 0.5063(3) 0.34792(19) 0.2586(6) 0.0130(9) Uani 1 1 d .
C2 C 0.2844(3) 0.4140(2) 0.2872(7) 0.0208(11) Uani 1 1 d .
C3 C 0.4152(3) 0.43506(18) 0.0848(7) 0.0168(10) Uani 1 1 d .
C4 C 0.4248(3) 0.43507(18) 0.4769(7) 0.0180(10) Uani 1 1 d .
C5 C 0.3598(3) 0.33632(18) 0.4929(6) 0.0167(10) Uani 1 1 d .
C6 C 0.3532(2) 0.33073(18) 0.0994(6) 0.0152(10) Uani 1 1 d .
C7 C 0.5827(3) 0.42510(18) 0.2265(7) 0.0201(11) Uani 1 1 d .
H7A H 0.6369 0.4341 0.2063 0.030 Uiso 1 1 calc R
H7B H 0.5654 0.4398 0.3414 0.030 Uiso 1 1 calc R
H7C H 0.5511 0.4389 0.1281 0.030 Uiso 1 1 calc R
C10 C 0.5201(3) 0.29314(18) 0.2541(6) 0.0141(10) Uani 1 1 d .
C11 C 0.4726(3) 0.25277(18) 0.2953(6) 0.0156(9) Uani 1 1 d .
H11 H 0.4210 0.2582 0.3343 0.019 Uiso 1 1 calc R
C12 C 0.5740(3) 0.20644(18) 0.2204(6) 0.0144(9) Uani 1 1 d .
C13 C 0.6196(2) 0.16070(18) 0.1845(6) 0.0136(9) Uani 1 1 d .
C14 C 0.5899(3) 0.11303(19) 0.2327(7) 0.0197(11) Uani 1 1 d .
H14 H 0.5408 0.1107 0.2890 0.024 Uiso 1 1 calc R
C15 C 0.6327(3) 0.06866(19) 0.1979(7) 0.0217(11) Uani 1 1 d .
H15 H 0.6126 0.0361 0.2309 0.026 Uiso 1 1 calc R
C16 C 0.7044(3) 0.07204(19) 0.1154(7) 0.0230(11) Uani 1 1 d .
H16 H 0.7332 0.0418 0.0917 0.028 Uiso 1 1 calc R
C17 C 0.7338(3) 0.11943(18) 0.0677(7) 0.0204(10) Uani 1 1 d .
H17 H 0.7828 0.1216 0.0108 0.025 Uiso 1 1 calc R
C18 C 0.6921(2) 0.16373(18) 0.1023(6) 0.0156(10) Uani 1 1 d .
H18 H 0.7128 0.1962 0.0702 0.019 Uiso 1 1 calc R

loop_
_atom_site_aniso_label
_atom_site_aniso_U_11
_atom_site_aniso_U_22
_atom_site_aniso_U_33
_atom_site_aniso_U_23
_atom_site_aniso_U_13
_atom_site_aniso_U_12
W1 0.01102(11) 0.01420(12) 0.01335(12) -0.00027(7) 0.00085(7) 0.00178(7)
S1 0.0118(5) 0.0156(6) 0.0139(6) 0.0007(4) 0.0021(4) 0.0005(4)
O1 0.0117(15) 0.0131(16) 0.0203(18) 0.0013(13) 0.0033(13) 0.0004(13)
O2 0.019(2) 0.045(3) 0.047(3) -0.004(2) -0.0019(18) 0.0159(18)
O3 0.034(2) 0.027(2) 0.026(2) 0.0085(17) -0.0059(17) -0.0069(16)
O4 0.031(2) 0.0228(19) 0.0199(19) -0.0077(15) 0.0044(16) -0.0035(15)
O5 0.0207(18) 0.032(2) 0.022(2) 0.0088(16) 0.0021(15) -0.0004(15)
O6 0.0175(17) 0.031(2) 0.025(2) -0.0089(16) 0.0002(15) -0.0001(15)
N1 0.0121(18) 0.020(2) 0.017(2) 0.0016(16) 0.0015(16) 0.0013(16)
C1 0.014(2) 0.018(2) 0.007(2) 0.0010(17) -0.0020(16) -0.0020(18)
C2 0.022(3) 0.021(3) 0.019(3) -0.004(2) 0.000(2) 0.003(2)
C3 0.015(2) 0.018(3) 0.017(2) -0.003(2) -0.0012(19) 0.0008(19)
C4 0.014(2) 0.017(3) 0.023(3) 0.006(2) 0.002(2) 0.0029(19)
C5 0.012(2) 0.020(3) 0.018(3) -0.0037(19) -0.0014(19) 0.0012(18)
C6 0.011(2) 0.018(3) 0.017(2) -0.0011(19) 0.0045(18) 0.0042(19)
C7 0.021(2) 0.013(2) 0.027(3) -0.001(2) 0.004(2) -0.0087(19)
C10 0.011(2) 0.021(3) 0.010(2) -0.0009(18) 0.0007(16) -0.0012(18)
C11 0.013(2) 0.017(2) 0.017(2) 0.0011(18) 0.0028(18) 0.0016(19)
C12 0.018(2) 0.015(2) 0.010(2) 0.0001(18) -0.0033(18) -0.0019(18)
C13 0.015(2) 0.019(3) 0.006(2) -0.0017(17) -0.0055(17) 0.0005(18)
C14 0.017(2) 0.024(3) 0.018(3) 0.000(2) 0.000(2) 0.0014(19)
C15 0.024(3) 0.014(3) 0.027(3) -0.002(2) -0.004(2) -0.004(2)
C16 0.021(2) 0.018(3) 0.030(3) -0.006(2) -0.009(2) 0.008(2)
C17 0.016(2) 0.026(3) 0.020(3) -0.002(2) 0.000(2) 0.0037(19)
C18 0.015(2) 0.017(2) 0.014(2) 0.0041(18) -0.0037(18) 0.0018(18)

loop_
_atom_type_symbol
_atom_type_description
_atom_type_scat_dispersion_real
_atom_type_scat_dispersion_imag
_atom_type_scat_source
C C 0.0033 0.0016 'International Tables Vol C Tables 4.2.6.8 and 6.1.1.4'
H H 0.0000 0.0000 'International Tables Vol C Tables 4.2.6.8 and 6.1.1.4'
N N 0.0061 0.0033 'International Tables Vol C Tables 4.2.6.8 and 6.1.1.4'
O O 0.0106 0.0060 'International Tables Vol C Tables 4.2.6.8 and 6.1.1.4'
S S 0.1246 0.1234 'International Tables Vol C Tables 4.2.6.8 and 6.1.1.4'
W W -0.8490 6.8722 'International Tables Vol C Tables 4.2.6.8 and 6.1.1.4'

loop_
_geom_angle_atom_site_label_1
_geom_angle_atom_site_label_2
_geom_angle_atom_site_label_3
_geom_angle
C2 W1 C3 86.1(2)
C2 W1 C4 89.43(19)
C3 W1 C4 91.08(19)
C2 W1 C5 88.61(19)
C3 W1 C5 174.25(18)
C4 W1 C5 86.71(19)
C2 W1 C6 88.13(18)
C3 W1 C6 91.29(19)
C4 W1 C6 176.48(17)
C5 W1 C6 90.69(18)
C2 W1 C1 175.22(18)
C3 W1 C1 92.19(17)
C4 W1 C1 95.04(17)
C5 W1 C1 93.30(17)
C6 W1 C1 87.47(16)
C12 S1 C10 89.9(2)
C1 O1 C7 121.1(4)
C12 N1 C11 110.6(4)
O1 C1 C10 105.8(4)
O1 C1 W1 129.4(3)
C10 C1 W1 124.6(3)
O2 C2 W1 178.6(5)
O3 C3 W1 175.2(4)
O4 C4 W1 177.3(4)
O5 C5 W1 175.7(4)
O1 C7 H7A 109.5
O1 C7 H7B 109.5
H7A C7 H7B 109.5
O1 C7 H7C 109.5
H7A C7 H7C 109.5
H7B C7 H7C 109.5
O6 C6 W1 177.3(4)
C11 C10 C1 130.7(4)
C11 C10 S1 107.8(3)
C1 C10 S1 121.4(3)
N1 C11 C10 117.6(4)
N1 C11 H11 121.2
C10 C11 H11 121.2
N1 C12 C13 123.1(4)
N1 C12 S1 114.1(4)
C13 C12 S1 122.9(4)
C14 C13 C18 119.6(4)
C14 C13 C12 118.9(4)
C18 C13 C12 121.4(4)
C13 C14 C15 119.7(5)
C13 C14 H14 120.2
C15 C14 H14 120.2
C16 C15 C14 120.3(5)
C16 C15 H15 119.9
C14 C15 H15 119.9
C17 C16 C15 120.0(4)
C17 C16 H16 120.0
C15 C16 H16 120.0
C16 C17 C18 120.3(5)
C16 C17 H17 119.9
C18 C17 H17 119.9
C17 C18 C13 120.2(4)
C17 C18 H18 119.9
C13 C18 H18 119.9

loop_
_geom_bond_atom_site_label_1
_geom_bond_atom_site_label_2
_geom_bond_distance
W1 C2 2.029(5)
W1 C3 2.037(5)
W1 C4 2.041(5)
W1 C5 2.053(5)
W1 C6 2.055(5)
W1 C1 2.195(5)
S1 C12 1.733(5)
S1 C10 1.746(5)
O1 C1 1.330(5)
O1 C7 1.447(5)
O2 C2 1.138(6)
O3 C3 1.140(6)
O4 C4 1.136(6)
O5 C5 1.133(6)
O6 C6 1.131(5)
N1 C12 1.323(6)
N1 C11 1.356(6)
C1 C10 1.447(7)
C7 H7A 0.9800
C7 H7B 0.9800
C7 H7C 0.9800
C10 C11 1.370(7)
C11 H11 0.9500
C12 C13 1.455(7)
C13 C14 1.391(7)
C13 C18 1.399(6)
C14 C15 1.397(7)
C14 H14 0.9500
C15 C16 1.389(7)
C15 H15 0.9500
C16 C17 1.382(7)
C16 H16 0.9500
C17 C18 1.386(6)
C17 H17 0.9500
C18 H18 0.9500

loop_
_geom_torsion_atom_site_label_1
_geom_torsion_atom_site_label_2
_geom_torsion_atom_site_label_3
_geom_torsion_atom_site_label_4
_geom_torsion
C7 O1 C1 C10 179.4(4)
C7 O1 C1 W1 3.7(6)
C3 W1 C1 O1 40.1(4)
C4 W1 C1 O1 -51.1(4)
C5 W1 C1 O1 -138.1(4)
C6 W1 C1 O1 131.3(4)
C3 W1 C1 C10 -134.7(4)
C4 W1 C1 C10 134.0(4)
C5 W1 C1 C10 47.0(4)
C6 W1 C1 C10 -43.5(4)
O1 C1 C10 C11 170.9(5)
W1 C1 C10 C11 -13.2(7)
O1 C1 C10 S1 -8.6(5)
W1 C1 C10 S1 167.3(2)
C12 S1 C10 C11 1.0(3)
C12 S1 C10 C1 -179.4(4)
C12 N1 C11 C10 -0.8(6)
C1 C10 C11 N1 -179.9(4)
S1 C10 C11 N1 -0.4(5)
C11 N1 C12 C13 -178.1(4)
C11 N1 C12 S1 1.6(5)
C10 S1 C12 N1 -1.5(4)
C10 S1 C12 C13 178.2(4)
N1 C12 C13 C14 -7.8(7)
S1 C12 C13 C14 172.5(4)
N1 C12 C13 C18 172.0(4)
S1 C12 C13 C18 -7.7(6)
C18 C13 C14 C15 -0.3(7)
C12 C13 C14 C15 179.5(4)
C13 C14 C15 C16 -0.1(8)
C14 C15 C16 C17 0.1(8)
C15 C16 C17 C18 0.2(8)
C16 C17 C18 C13 -0.6(7)
C14 C13 C18 C17 0.6(7)
C12 C13 C18 C17 -179.2(4)
